data_2311125
loop_
_publ_author_name
'Akkurt, Mehmet'
'Sar\?io\(glu, Ahmet Oral'
'S\"onmez, Mehmet'
'Tahir, Muhammad Nawaz'

_publ_section_title
;
 Ethyl N-(2-benzoyl-3-oxo-3-phenyl-propano-yl)carbamate.
;
_journal_coeditor_code HB7023
_journal_issue 'Pt 2'
_journal_name_full 'Acta crystallographica. Section E, Structure reports online'
_journal_page_first o220
_journal_paper_doi 10.1107/S1600536813000445
_journal_volume 69
_journal_year 2013
_chemical_formula_iupac 'C19 H17 N O5'
_chemical_formula_moiety 'C19 H17 N O5'
_chemical_formula_sum 'C19 H17 N O5'
_chemical_formula_weight 339.34
_chemical_name_systematic
;
Ethyl <i>N</i>-(2-benzoyl-3-oxo-3-phenylpropanoyl)carbamate
;
_space_group_IT_number 15
_space_group_name_Hall '-C 2yc'
_space_group_name_H-M_alt 'C 1 2/c 1'
_symmetry_cell_setting monoclinic
_symmetry_space_group_name_Hall '-C 2yc'
_symmetry_space_group_name_H-M 'C 1 2/c 1'
_atom_sites_solution_hydrogens geom
_atom_sites_solution_primary direct
_atom_sites_solution_secondary difmap
_cell_angle_alpha 90
_cell_angle_beta 97.896(9)
_cell_angle_gamma 90
_cell_formula_units_Z 8
_cell_length_a 33.088(8)
_cell_length_b 12.732(3)
_cell_length_c 8.7110(18)
_cell_measurement_reflns_used 270
_cell_measurement_temperature 296(2)
_cell_measurement_theta_max 21.40
_cell_measurement_theta_min 3.1
_cell_volume 3634.9(14)
_computing_cell_refinement 'SAINT (Bruker, 2009)'
_computing_data_collection 'APEX2 (Bruker, 2009)'
_computing_data_reduction 'SAINT (Bruker, 2009)'
_computing_molecular_graphics 'ORTEP-3 (Farrugia, 2012) and PLATON (Spek, 2009)'
_computing_publication_material 'WinGX (Farrugia, 2012) and PLATON (Spek, 2009)'
_computing_structure_refinement 'SHELXL97 (Sheldrick, 2008)'
_computing_structure_solution 'SHELXS97 (Sheldrick, 2008)'
_diffrn_ambient_temperature 296(2)
_diffrn_measured_fraction_theta_full 1.000
_diffrn_measured_fraction_theta_max 1.000
_diffrn_measurement_device_type 'Bruker Kappa APEXII CCD'
_diffrn_measurement_method \w
_diffrn_radiation_monochromator graphite
_diffrn_radiation_source 'fine-focus sealed tube'
_diffrn_radiation_type MoK\a
_diffrn_radiation_wavelength 0.71073
_diffrn_reflns_av_R_equivalents 0.0500
_diffrn_reflns_av_sigmaI/netI 0.0571
_diffrn_reflns_limit_h_max 40
_diffrn_reflns_limit_h_min -37
_diffrn_reflns_limit_k_max 15
_diffrn_reflns_limit_k_min -15
_diffrn_reflns_limit_l_max 10
_diffrn_reflns_limit_l_min -8
_diffrn_reflns_number 14531
_diffrn_reflns_reduction_process
;
;
_diffrn_reflns_theta_full 26.00
_diffrn_reflns_theta_max 26.00
_diffrn_reflns_theta_min 1.24
_exptl_absorpt_coefficient_mu 0.090
_exptl_absorpt_correction_T_max 0.986
_exptl_absorpt_correction_T_min 0.981
_exptl_absorpt_correction_type multi-scan
_exptl_absorpt_process_details '(SADABS; Bruker, 2009)'
_exptl_crystal_colour white
_exptl_crystal_density_diffrn 1.240
_exptl_crystal_density_method 'Not Measured'
_exptl_crystal_description needle
_exptl_crystal_F_000 1424
_exptl_crystal_size_max 0.35
_exptl_crystal_size_mid 0.18
_exptl_crystal_size_min 0.16
_refine_diff_density_max 0.158
_refine_diff_density_min -0.125
_refine_ls_extinction_coef 0.0030(4)
_refine_ls_extinction_expression FC^*^=KFC[1+0.001XFC^2^\L^3^/SIN(2\Q)]^-1/4^
_refine_ls_extinction_method 'SHELXL97 (Sheldrick, 2008)'
_refine_ls_goodness_of_fit_ref 1.009
_refine_ls_hydrogen_treatment constr
_refine_ls_matrix_type full
_refine_ls_number_parameters 234
_refine_ls_number_reflns 3579
_refine_ls_number_restraints 4
_refine_ls_restrained_S_all 1.011
_refine_ls_R_factor_all 0.1108
_refine_ls_R_factor_gt 0.0487
_refine_ls_shift/su_max 0.000
_refine_ls_shift/su_mean 0.000
_refine_ls_structure_factor_coef Fsqd
_refine_ls_weighting_details 'calc w=1/[\s^2^(Fo^2^)+(0.0486P)^2^+0.9100P] where P=(Fo^2^+2Fc^2^)/3'
_refine_ls_weighting_scheme calc
_refine_ls_wR_factor_gt 0.1043
_refine_ls_wR_factor_ref 0.1318
_reflns_number_gt 1910
_reflns_number_total 3579
_reflns_threshold_expression I>2\s(I)
_cod_data_source_file hb7023sup1.cif
_cod_data_source_block I
_cod_original_cell_volume 3635.0(14)
_cod_original_sg_symbol_H-M 'C 2/c'
_cod_database_code 2311125

loop_
_symmetry_equiv_pos_site_id
_symmetry_equiv_pos_as_xyz
1 x,y,z
2 -x,y,1/2-z
3 -x,-y,-z
4 x,-y,1/2+z
5 1/2+x,1/2+y,z
6 1/2-x,1/2+y,1/2-z
7 1/2-x,1/2-y,-z
8 1/2+x,1/2-y,1/2+z

loop_
_atom_site_aniso_label
_atom_site_aniso_U_11
_atom_site_aniso_U_22
_atom_site_aniso_U_33
_atom_site_aniso_U_12
_atom_site_aniso_U_13
_atom_site_aniso_U_23
O1 0.0800(16) 0.0636(13) 0.1396(18) -0.0162(11) 0.0482(13) -0.0004(12)
O2 0.0850(15) 0.0718(13) 0.0665(12) 0.0153(10) -0.0035(10) -0.0004(9)
O3 0.0666(12) 0.0714(11) 0.0345(8) -0.0136(9) 0.0190(7) -0.0040(7)
O4 0.0639(12) 0.0765(12) 0.0335(9) -0.0142(9) 0.0081(7) -0.0070(7)
O5 0.0696(13) 0.0926(13) 0.0477(9) -0.0354(10) 0.0153(8) 0.0001(8)
N1 0.0573(14) 0.0659(13) 0.0265(9) -0.0173(10) 0.0107(8) -0.0042(8)
C1 0.0473(18) 0.0715(19) 0.0478(14) -0.0040(14) 0.0034(11) -0.0022(12)
C2 0.056(2) 0.095(2) 0.097(2) 0.0000(18) 0.0189(16) 0.0082(17)
C3 0.059(2) 0.146(4) 0.125(3) 0.022(2) 0.029(2) 0.017(3)
C4 0.077(3) 0.127(3) 0.127(3) 0.045(2) 0.015(2) 0.017(2)
C5 0.083(3) 0.097(3) 0.115(3) 0.028(2) 0.013(2) 0.026(2)
C6 0.058(2) 0.081(2) 0.0727(18) 0.0107(16) 0.0079(13) 0.0116(15)
C7 0.0559(19) 0.0575(16) 0.0534(14) -0.0127(14) 0.0111(12) -0.0060(12)
C8 0.0475(16) 0.0496(14) 0.0339(11) -0.0052(11) 0.0075(9) -0.0025(9)
C9 0.0540(18) 0.0521(15) 0.0488(14) -0.0059(12) 0.0131(12) 0.0011(11)
C10 0.0574(17) 0.0474(15) 0.0547(14) -0.0077(12) 0.0205(12) -0.0095(11)
C11 0.096(2) 0.0686(18) 0.0586(17) 0.0088(16) 0.0003(15) -0.0192(14)
C12 0.149(4) 0.102(3) 0.065(2) 0.027(2) -0.0033(19) -0.0311(18)
C13 0.142(4) 0.104(3) 0.079(2) 0.011(2) 0.013(2) -0.041(2)
C14 0.129(3) 0.064(2) 0.098(2) 0.0025(19) 0.041(2) -0.0261(18)
C15 0.091(2) 0.0568(18) 0.0722(18) -0.0022(15) 0.0287(15) -0.0056(13)
C16 0.0494(16) 0.0486(14) 0.0363(12) -0.0022(11) 0.0102(10) 0.0017(10)
C17 0.0522(17) 0.0552(14) 0.0357(12) -0.0056(12) 0.0080(10) 0.0028(10)
C18B 0.050(3) 0.079(3) 0.076(2) -0.020(2) 0.0109(19) -0.0027(16)
C19B 0.079(3) 0.079(3) 0.211(6) -0.007(2) 0.032(3) -0.025(3)
C19A 0.079(3) 0.079(3) 0.211(6) -0.007(2) 0.032(3) -0.025(3)
C18A 0.050(3) 0.079(3) 0.076(2) -0.020(2) 0.0109(19) -0.0027(16)

loop_
_atom_site_type_symbol
_atom_site_label
_atom_site_fract_x
_atom_site_fract_y
_atom_site_fract_z
_atom_site_U_iso_or_equiv
_atom_site_thermal_displace_type
_atom_site_occupancy
_atom_site_disorder_group
O O1 0.18768(6) 0.74420(16) 0.0969(2) 0.0913(9) Uani 1.000 -16
O O2 0.09155(6) 0.76202(14) 0.08336(19) 0.0757(8) Uani 1.000 -16
O O3 0.12375(5) 0.56205(12) -0.09053(15) 0.0564(6) Uani 1.000 -16
O O4 0.05773(5) 0.42206(13) -0.13912(16) 0.0578(6) Uani 1.000 -16
O O5 0.03265(5) 0.39586(14) 0.08394(17) 0.0693(7) Uani 1.000 -16
N N1 0.08534(6) 0.50073(15) 0.08736(18) 0.0494(7) Uani 1.000 -16
C C1 0.21155(8) 0.5710(2) 0.1313(2) 0.0558(10) Uani 1.000 -16
C C2 0.24785(9) 0.5949(3) 0.0759(3) 0.0819(12) Uani 1.000 -16
C C3 0.27677(11) 0.5189(4) 0.0679(4) 0.1085(18) Uani 1.000 -16
C C4 0.27046(12) 0.4194(3) 0.1159(4) 0.1102(17) Uani 1.000 -16
C C5 0.23524(12) 0.3949(3) 0.1725(4) 0.0984(17) Uani 1.000 -16
C C6 0.20565(9) 0.4704(2) 0.1804(3) 0.0707(11) Uani 1.000 -16
C C7 0.18068(8) 0.6541(2) 0.1304(3) 0.0553(10) Uani 1.000 -16
C C8 0.13836(7) 0.62652(16) 0.1695(2) 0.0435(8) Uani 1.000 -16
C C9 0.11479(8) 0.72705(18) 0.1908(3) 0.0511(9) Uani 1.000 -16
C C10 0.12157(8) 0.78140(18) 0.3436(3) 0.0520(9) Uani 1.000 -16
C C11 0.14062(9) 0.7351(2) 0.4765(3) 0.0754(11) Uani 1.000 -16
C C12 0.14478(11) 0.7874(3) 0.6156(3) 0.1070(18) Uani 1.000 -16
C C13 0.13103(12) 0.8877(3) 0.6216(4) 0.1085(18) Uani 1.000 -16
C C14 0.11213(11) 0.9365(2) 0.4910(4) 0.0946(14) Uani 1.000 -16
C C15 0.10659(9) 0.8823(2) 0.3516(3) 0.0717(11) Uani 1.000 -16
C C16 0.11539(7) 0.56060(17) 0.0400(2) 0.0444(8) Uani 1.000 -16
C C17 0.05827(7) 0.43737(18) -0.0035(2) 0.0475(8) Uani 1.000 -16
C C18B -0.00031(11) 0.3297(3) 0.0107(4) 0.0681(16) Uani 0.874(6) -16
C C19B 0.01476(14) 0.2202(3) 0.0081(6) 0.122(2) Uani 0.874(6) -16
C C19A -0.0059(10) 0.230(2) 0.104(4) 0.122(2) Uani 0.127(6) -16
C C18A 0.0143(10) 0.302(2) -0.003(3) 0.0681(16) Uani 0.127(6) -16
H H2 0.25255 0.66297 0.04389 0.0984 Uiso 1.000 -16
H H1 0.08306 0.50283 0.18448 0.0593 Uiso 1.000 -16
H H5 0.23111 0.32685 0.20608 0.1180 Uiso 1.000 -16
H H6 0.18166 0.45305 0.21893 0.0846 Uiso 1.000 -16
H H8 0.14126 0.58613 0.26611 0.0522 Uiso 1.000 -16
H H11 0.15087 0.66726 0.47217 0.0903 Uiso 1.000 -16
H H12 0.15696 0.75432 0.70541 0.1281 Uiso 1.000 -16
H H13 0.13449 0.92367 0.71546 0.1301 Uiso 1.000 -16
H H14 0.10307 1.00540 0.49576 0.1135 Uiso 1.000 -16
H H15 0.09279 0.91396 0.26339 0.0861 Uiso 1.000 -16
H H18C -0.00918 0.35382 -0.09419 0.0818 Uiso 0.874(6) -16
H H18D -0.02337 0.33326 0.06829 0.0818 Uiso 0.874(6) -16
H H19D -0.00633 0.17611 -0.04401 0.1830 Uiso 0.874(6) -16
H H19E 0.02221 0.19582 0.11238 0.1830 Uiso 0.874(6) -16
H H19F 0.03817 0.21784 -0.04587 0.1830 Uiso 0.874(6) -16
H H3 0.30085 0.53546 0.02943 0.1298 Uiso 1.000 -16
H H4 0.29018 0.36801 0.11008 0.1319 Uiso 1.000 -16
H H18A 0.03551 0.26331 -0.04608 0.0818 Uiso 0.127(6) -16
H H18B -0.00573 0.32448 -0.08842 0.0818 Uiso 0.127(6) -16
H H19A -0.02677 0.18932 0.04337 0.1830 Uiso 0.127(6) -16
H H19B -0.01783 0.27177 0.17740 0.1830 Uiso 0.127(6) -16
H H19C 0.01418 0.18378 0.15742 0.1830 Uiso 0.127(6) -16

loop_
_atom_type_symbol
_atom_type_description
_atom_type_scat_dispersion_real
_atom_type_scat_dispersion_imag
_atom_type_scat_source
C C 0.0033 0.0016 ' International Tables Vol C Tables 4.2.6.8 and 6.1.1.4'
H H 0.0000 0.0000 ' International Tables Vol C Tables 4.2.6.8 and 6.1.1.4'
N N 0.0061 0.0033 ' International Tables Vol C Tables 4.2.6.8 and 6.1.1.4'
O O 0.0106 0.0060 ' International Tables Vol C Tables 4.2.6.8 and 6.1.1.4'

loop_
_geom_angle_atom_site_label_1
_geom_angle_atom_site_label_2
_geom_angle_atom_site_label_3
_geom_angle
_geom_angle_publ_flag
C17 O5 C18B 118.64(19) no
C17 O5 C18A 105.9(11) no
C16 N1 C17 126.89(16) no
C17 N1 H1 117.00 no
C16 N1 H1 117.00 no
C2 C1 C7 118.3(3) no
C2 C1 C6 118.7(3) no
C6 C1 C7 123.0(2) no
C1 C2 C3 120.5(3) no
C2 C3 C4 120.3(3) no
C3 C4 C5 120.0(4) no
C4 C5 C6 120.4(3) no
C1 C6 C5 120.1(3) no
C1 C7 C8 119.4(2) no
O1 C7 C1 121.8(2) no
O1 C7 C8 118.8(2) no
C9 C8 C16 109.97(19) no
C7 C8 C9 109.54(19) no
C7 C8 C16 109.95(17) no
O2 C9 C8 119.7(2) no
O2 C9 C10 121.4(2) no
C8 C9 C10 118.8(2) no
C9 C10 C11 123.3(2) no
C11 C10 C15 118.9(2) no
C9 C10 C15 117.8(2) no
C10 C11 C12 121.0(3) no
C11 C12 C13 119.8(3) no
C12 C13 C14 120.8(3) no
C13 C14 C15 119.5(3) no
C10 C15 C14 120.1(3) no
O3 C16 N1 124.45(19) no
N1 C16 C8 113.28(16) no
O3 C16 C8 122.3(2) no
O4 C17 N1 125.9(2) no
O4 C17 O5 125.4(2) no
O5 C17 N1 108.74(16) no
O5 C18A C19A 111(2) no
O5 C18B C19B 108.5(3) no
C1 C2 H2 120.00 no
C3 C2 H2 120.00 no
C2 C3 H3 120.00 no
C4 C3 H3 120.00 no
C3 C4 H4 120.00 no
C5 C4 H4 120.00 no
C4 C5 H5 120.00 no
C6 C5 H5 120.00 no
C1 C6 H6 120.00 no
C5 C6 H6 120.00 no
C7 C8 H8 109.00 no
C9 C8 H8 109.00 no
C16 C8 H8 109.00 no
C10 C11 H11 119.00 no
C12 C11 H11 120.00 no
C11 C12 H12 120.00 no
C13 C12 H12 120.00 no
C12 C13 H13 120.00 no
C14 C13 H13 120.00 no
C13 C14 H14 120.00 no
C15 C14 H14 120.00 no
C10 C15 H15 120.00 no
C14 C15 H15 120.00 no
H18A C18A H18B 108.00 no
O5 C18A H18A 110.00 no
O5 C18A H18B 110.00 no
C19A C18A H18A 109.00 no
C19A C18A H18B 110.00 no
C19B C18B H18C 110.00 no
C19B C18B H18D 110.00 no
O5 C18B H18D 110.00 no
O5 C18B H18C 110.00 no
H18C C18B H18D 108.00 no
C18A C19A H19A 109.00 no
C18A C19A H19B 109.00 no
H19A C19A H19C 109.00 no
H19B C19A H19C 110.00 no
C18A C19A H19C 109.00 no
H19A C19A H19B 110.00 no
C18B C19B H19F 109.00 no
H19E C19B H19F 109.00 no
H19D C19B H19E 110.00 no
H19D C19B H19F 109.00 no
C18B C19B H19D 109.00 no
C18B C19B H19E 109.00 no

loop_
_geom_bond_atom_site_label_1
_geom_bond_atom_site_label_2
_geom_bond_distance
_geom_bond_publ_flag
O1 C7 1.214(3) no
O2 C9 1.212(3) no
O3 C16 1.207(2) no
O4 C17 1.195(2) no
O5 C17 1.325(3) no
O5 C18B 1.454(4) no
O5 C18A 1.50(3) no
N1 C16 1.361(3) no
N1 C17 1.373(3) no
N1 H1 0.8600 no
C1 C2 1.388(4) no
C1 C7 1.470(4) no
C1 C6 1.373(4) no
C2 C3 1.369(6) no
C3 C4 1.359(6) no
C4 C5 1.363(6) no
C5 C6 1.381(5) no
C7 C8 1.527(4) no
C8 C9 1.523(3) no
C8 C16 1.523(3) no
C9 C10 1.490(4) no
C10 C11 1.373(4) no
C10 C15 1.382(4) no
C11 C12 1.373(4) no
C12 C13 1.359(5) no
C13 C14 1.370(5) no
C14 C15 1.387(4) no
C18A C19A 1.53(4) no
C18B C19B 1.482(5) no
C2 H2 0.9300 no
C3 H3 0.9300 no
C4 H4 0.9300 no
C5 H5 0.9300 no
C6 H6 0.9300 no
C8 H8 0.9800 no
C11 H11 0.9300 no
C12 H12 0.9300 no
C13 H13 0.9300 no
C14 H14 0.9300 no
C15 H15 0.9300 no
C18A H18B 0.9700 no
C18A H18A 0.9700 no
C18B H18D 0.9700 no
C18B H18C 0.9700 no
C19A H19A 0.9600 no
C19A H19C 0.9600 no
C19A H19B 0.9600 no
C19B H19E 0.9600 no
C19B H19F 0.9600 no
C19B H19D 0.9600 no

loop_
_geom_hbond_atom_site_label_D
_geom_hbond_atom_site_label_H
_geom_hbond_atom_site_label_A
_geom_hbond_site_symmetry_A
_geom_hbond_distance_DH
_geom_hbond_distance_HA
_geom_hbond_distance_DA
_geom_hbond_angle_DHA
_geom_hbond_publ_flag
N1 H1 O3 4_565 0.86 2.37 3.025(2) 133 yes
N1 H1 O4 4_565 0.86 2.08 2.842(2) 147 yes
C8 H8 O3 4_565 0.98 2.38 3.263(3) 150 yes
C19B H19F Cg2 4_564 0.96 2.96 3.786(5) 145 yes

loop_
_geom_torsion_atom_site_label_1
_geom_torsion_atom_site_label_2
_geom_torsion_atom_site_label_3
_geom_torsion_atom_site_label_4
_geom_torsion
_geom_torsion_publ_flag
C18B O5 C17 O4 -3.0(4) no
C18B O5 C17 N1 176.9(2) no
C17 O5 C18B C19B 88.0(3) no
C16 N1 C17 O4 2.7(4) no
C16 N1 C17 O5 -177.2(2) no
C17 N1 C16 O3 -3.9(4) no
C17 N1 C16 C8 176.6(2) no
C6 C1 C2 C3 1.2(4) no
C7 C1 C2 C3 -177.1(3) no
C2 C1 C6 C5 -0.8(4) no
C7 C1 C6 C5 177.4(3) no
C2 C1 C7 O1 -7.1(4) no
C6 C1 C7 O1 174.7(2) no
C6 C1 C7 C8 -6.5(3) no
C2 C1 C7 C8 171.7(2) no
C1 C2 C3 C4 -0.8(5) no
C2 C3 C4 C5 -0.1(5) no
C3 C4 C5 C6 0.5(5) no
C4 C5 C6 C1 -0.1(5) no
O1 C7 C8 C16 109.2(2) no
O1 C7 C8 C9 -11.8(3) no
C1 C7 C8 C9 169.4(2) no
C1 C7 C8 C16 -69.7(3) no
C7 C8 C9 O2 95.7(3) no
C7 C8 C9 C10 -83.1(3) no
C16 C8 C9 O2 -25.2(3) no
C16 C8 C9 C10 156.0(2) no
C7 C8 C16 O3 -23.0(3) no
C9 C8 C16 N1 -82.8(2) no
C7 C8 C16 N1 156.55(19) no
C9 C8 C16 O3 97.7(3) no
C8 C9 C10 C15 167.1(2) no
O2 C9 C10 C11 166.1(3) no
O2 C9 C10 C15 -11.7(4) no
C8 C9 C10 C11 -15.1(4) no
C9 C10 C11 C12 -177.6(3) no
C15 C10 C11 C12 0.2(4) no
C9 C10 C15 C14 -179.9(3) no
C11 C10 C15 C14 2.2(4) no
C10 C11 C12 C13 -2.1(5) no
C11 C12 C13 C14 1.6(6) no
C12 C13 C14 C15 0.8(6) no
C13 C14 C15 C10 -2.7(5) no
